data_7007402
loop_
_publ_author_name
'Aldridge, Simon'
'Baker, Robert J.'
'Coombs, Natalie D.'
'Jones, Cameron'
'Rose, Richard P.'
'Rossin, Andrea'
'Willock, David J.'

_publ_section_title
;
 Complexes of a gallium heterocycle with transition metal
 dicyclopentadienyl and cyclopentadienylcarbonyl fragments, and with a
 dialkylmanganese compound.
;
_journal_issue 27
_journal_name_full 'Dalton transactions (Cambridge, England : 2003)'
_journal_page_first 3313
_journal_page_last 3320
_journal_paper_doi 10.1039/b604640a
_journal_year 2006
_chemical_formula_sum 'C52 H104 Ga K Mn N4 Si4'
_chemical_formula_weight 1061.51
_chemical_name_systematic
;
?
;
_space_group_IT_number 2
_symmetry_cell_setting triclinic
_symmetry_space_group_name_Hall '-P 1'
_symmetry_space_group_name_H-M 'P -1'
_atom_sites_solution_hydrogens geom
_atom_sites_solution_primary direct
_atom_sites_solution_secondary difmap
_audit_creation_method SHELXL-97
_cell_angle_alpha 108.31(3)
_cell_angle_beta 96.90(3)
_cell_angle_gamma 92.94(3)
_cell_formula_units_Z 2
_cell_length_a 12.697(3)
_cell_length_b 14.656(3)
_cell_length_c 17.878(4)
_cell_measurement_temperature 150(2)
_cell_volume 3121.5(14)
_computing_structure_refinement 'SHELXL-97 (Sheldrick, 1997)'
_computing_structure_solution 'SHELXS-97 (Sheldrick, 1990)'
_diffrn_ambient_temperature 150(2)
_diffrn_measured_fraction_theta_full 0.987
_diffrn_measured_fraction_theta_max 0.987
_diffrn_measurement_device_type 'Nonius Kappa CCD'
_diffrn_radiation_monochromator graphite
_diffrn_radiation_source 'fine-focus sealed tube'
_diffrn_radiation_type MoK\a
_diffrn_radiation_wavelength 0.71073
_diffrn_reflns_av_R_equivalents 0.0335
_diffrn_reflns_av_sigmaI/netI 0.0536
_diffrn_reflns_limit_h_max 15
_diffrn_reflns_limit_h_min -15
_diffrn_reflns_limit_k_max 16
_diffrn_reflns_limit_k_min -17
_diffrn_reflns_limit_l_max 21
_diffrn_reflns_limit_l_min -21
_diffrn_reflns_number 20196
_diffrn_reflns_theta_full 25.00
_diffrn_reflns_theta_max 25.00
_diffrn_reflns_theta_min 1.21
_exptl_absorpt_coefficient_mu 0.811
_exptl_absorpt_correction_T_max 0.888
_exptl_absorpt_correction_T_min 0.803
_exptl_absorpt_correction_type multi-scan
_exptl_absorpt_process_details 'Sortav (Blessing, 1995)'
_exptl_crystal_colour red
_exptl_crystal_density_diffrn 1.129
_exptl_crystal_density_method 'not measured'
_exptl_crystal_description block
_exptl_crystal_F_000 1150
_exptl_crystal_size_max 0.25
_exptl_crystal_size_mid 0.25
_exptl_crystal_size_min 0.15
_refine_diff_density_max 2.204
_refine_diff_density_min -0.651
_refine_diff_density_rms 0.103
_refine_ls_extinction_method none
_refine_ls_goodness_of_fit_ref 1.055
_refine_ls_hydrogen_treatment constr
_refine_ls_matrix_type full
_refine_ls_number_parameters 560
_refine_ls_number_reflns 10864
_refine_ls_number_restraints 10
_refine_ls_restrained_S_all 1.061
_refine_ls_R_factor_all 0.0818
_refine_ls_R_factor_gt 0.0709
_refine_ls_shift/su_max 0.001
_refine_ls_shift/su_mean 0.000
_refine_ls_structure_factor_coef Fsqd
_refine_ls_weighting_details 'calc w=1/[\s^2^(Fo^2^)+(0.1068P)^2^+5.2546P] where P=(Fo^2^+2Fc^2^)/3'
_refine_ls_weighting_scheme calc
_refine_ls_wR_factor_gt 0.1914
_refine_ls_wR_factor_ref 0.1980
_reflns_number_gt 8908
_reflns_number_total 10864
_reflns_threshold_expression >2sigma(I)
_cod_data_source_file b604640a.txt
_cod_data_source_block compound17
_cod_original_cell_volume 3121.5(11)
_cod_original_sg_symbol_H-M P-1
_cod_database_code 7007402

loop_
_symmetry_equiv_pos_as_xyz
'x, y, z'
'-x, -y, -z'

loop_
_atom_site_label
_atom_site_type_symbol
_atom_site_fract_x
_atom_site_fract_y
_atom_site_fract_z
_atom_site_U_iso_or_equiv
_atom_site_adp_type
_atom_site_occupancy
_atom_site_symmetry_multiplicity
_atom_site_calc_flag
_atom_site_refinement_flags
_atom_site_disorder_assembly
_atom_site_disorder_group
Ga1 Ga 0.67566(3) 0.16312(3) 0.32354(3) 0.03250(18) Uani 1 1 d . . .
Mn1 Mn 0.66882(5) 0.25451(5) 0.21577(4) 0.0359(2) Uani 1 1 d . . .
K1 K 0.79928(8) -0.05117(7) 0.28041(6) 0.0445(3) Uani 1 1 d . . .
Si1 Si 0.84124(13) 0.16021(11) 0.09016(9) 0.0527(4) Uani 1 1 d . . .
Si2 Si 0.88286(12) 0.37727(10) 0.21368(9) 0.0505(4) Uani 1 1 d . . .
Si3 Si 0.49937(12) 0.42822(10) 0.25364(9) 0.0510(4) Uani 1 1 d . . .
Si4 Si 0.42144(11) 0.21623(10) 0.14114(8) 0.0471(3) Uani 1 1 d . . .
N1 N 0.6135(3) 0.0614(2) 0.3572(2) 0.0363(8) Uani 1 1 d . . .
N2 N 0.8013(3) 0.1570(2) 0.3951(2) 0.0313(7) Uani 1 1 d . . .
N3 N 0.9230(5) -0.1914(4) 0.1891(3) 0.0724(15) Uani 1 1 d . . .
N4 N 0.8610(4) -0.1973(3) 0.3453(3) 0.0527(11) Uani 1 1 d . . .
C1 C 0.6805(3) 0.0474(3) 0.4205(3) 0.0348(9) Uani 1 1 d . . .
H1 H 0.6587 0.0052 0.4479 0.042 Uiso 1 1 calc R . .
C2 C 0.7774(3) 0.0974(3) 0.4400(3) 0.0323(9) Uani 1 1 d . . .
H2 H 0.8273 0.0926 0.4824 0.039 Uiso 1 1 calc R . .
C3 C 0.5034(3) 0.0290(3) 0.3497(3) 0.0415(11) Uani 1 1 d . . .
C4 C 0.4369(4) 0.0850(4) 0.4016(3) 0.0490(12) Uani 1 1 d . . .
C5 C 0.3323(4) 0.0484(4) 0.3956(4) 0.0631(15) Uani 1 1 d . . .
H5 H 0.2877 0.0844 0.4308 0.076 Uiso 1 1 calc R . .
C6 C 0.2915(4) -0.0377(4) 0.3409(4) 0.0665(17) Uani 1 1 d . . .
H6 H 0.2198 -0.0616 0.3386 0.080 Uiso 1 1 calc R . .
C7 C 0.3549(4) -0.0901(4) 0.2886(4) 0.0621(15) Uani 1 1 d . . .
H7 H 0.3253 -0.1490 0.2493 0.074 Uiso 1 1 calc R . .
C8 C 0.4611(4) -0.0588(4) 0.2921(3) 0.0519(13) Uani 1 1 d . B .
C9 C 0.4788(4) 0.1824(4) 0.4626(3) 0.0517(12) Uani 1 1 d . . .
H9 H 0.5460 0.2049 0.4469 0.062 Uiso 1 1 calc R . .
C10 C 0.4001(5) 0.2583(4) 0.4642(4) 0.0659(16) Uani 1 1 d . . .
H10A H 0.3829 0.2628 0.4106 0.099 Uiso 1 1 calc R . .
H10B H 0.4322 0.3211 0.5008 0.099 Uiso 1 1 calc R . .
H10C H 0.3348 0.2398 0.4821 0.099 Uiso 1 1 calc R . .
C11 C 0.5056(4) 0.1748(5) 0.5453(4) 0.0638(15) Uani 1 1 d . . .
H11A H 0.4410 0.1527 0.5621 0.096 Uiso 1 1 calc R . .
H11B H 0.5343 0.2382 0.5828 0.096 Uiso 1 1 calc R . .
H11C H 0.5589 0.1285 0.5445 0.096 Uiso 1 1 calc R . .
C12 C 0.5297(5) -0.1211(4) 0.2370(4) 0.0734(19) Uani 1 1 d D . .
H12 H 0.6008 -0.1119 0.2705 0.088 Uiso 1 1 calc R A 1
C13 C 0.4967(8) -0.2333(5) 0.2120(7) 0.072(3) Uani 0.672(12) 1 d PD B 1
H13A H 0.5484 -0.2687 0.1803 0.108 Uiso 0.672(12) 1 calc PR B 1
H13B H 0.4257 -0.2486 0.1804 0.108 Uiso 0.672(12) 1 calc PR B 1
H13C H 0.4956 -0.2522 0.2599 0.108 Uiso 0.672(12) 1 calc PR B 1
C13A C 0.5815(16) -0.1977(14) 0.2432(17) 0.092(9) Uani 0.328(12) 1 d PD B 2
H13D H 0.6255 -0.2176 0.2005 0.138 Uiso 0.328(12) 1 calc PR B 2
H13E H 0.5294 -0.2514 0.2389 0.138 Uiso 0.328(12) 1 calc PR B 2
H13F H 0.6271 -0.1794 0.2949 0.138 Uiso 0.328(12) 1 calc PR B 2
C14 C 0.5511(8) -0.0919(6) 0.1721(5) 0.062(3) Uani 0.672(12) 1 d PD B 1
H14A H 0.6074 -0.1282 0.1470 0.093 Uiso 0.672(12) 1 calc PR B 1
H14B H 0.5745 -0.0227 0.1909 0.093 Uiso 0.672(12) 1 calc PR B 1
H14C H 0.4863 -0.1045 0.1332 0.093 Uiso 0.672(12) 1 calc PR B 1
C14A C 0.4680(17) -0.1414(16) 0.1491(11) 0.084(7) Uani 0.328(12) 1 d PD B 2
H14D H 0.5184 -0.1582 0.1106 0.126 Uiso 0.328(12) 1 calc PR B 2
H14E H 0.4352 -0.0834 0.1459 0.126 Uiso 0.328(12) 1 calc PR B 2
H14F H 0.4124 -0.1950 0.1370 0.126 Uiso 0.328(12) 1 calc PR B 2
C15 C 0.8871(3) 0.2313(3) 0.4286(2) 0.0317(9) Uani 1 1 d . . .
C16 C 0.9822(3) 0.2235(3) 0.3930(3) 0.0339(9) Uani 1 1 d . . .
C17 C 1.0632(4) 0.2987(3) 0.4255(3) 0.0416(10) Uani 1 1 d . . .
H17 H 1.1267 0.2956 0.4019 0.050 Uiso 1 1 calc R . .
C18 C 1.0541(4) 0.3767(3) 0.4900(3) 0.0453(11) Uani 1 1 d . . .
H18 H 1.1108 0.4265 0.5110 0.054 Uiso 1 1 calc R . .
C19 C 0.9618(4) 0.3826(3) 0.5247(3) 0.0414(10) Uani 1 1 d . . .
H19 H 0.9562 0.4366 0.5700 0.050 Uiso 1 1 calc R . .
C20 C 0.8769(3) 0.3111(3) 0.4945(3) 0.0358(9) Uani 1 1 d . . .
C21 C 0.9976(3) 0.1349(3) 0.3258(3) 0.0384(10) Uani 1 1 d . . .
H21 H 0.9282 0.1141 0.2896 0.046 Uiso 1 1 calc R . .
C22 C 1.0823(4) 0.1472(4) 0.2754(3) 0.0546(13) Uani 1 1 d . . .
H22A H 1.0691 0.2022 0.2567 0.082 Uiso 1 1 calc R . .
H22B H 1.0794 0.0884 0.2295 0.082 Uiso 1 1 calc R . .
H22C H 1.1528 0.1588 0.3075 0.082 Uiso 1 1 calc R . .
C23 C 1.0236(4) 0.0527(3) 0.3600(3) 0.0419(10) Uani 1 1 d . . .
H23A H 1.0934 0.0693 0.3933 0.063 Uiso 1 1 calc R . .
H23B H 1.0248 -0.0073 0.3162 0.063 Uiso 1 1 calc R . .
H23C H 0.9690 0.0441 0.3922 0.063 Uiso 1 1 calc R . .
C24 C 0.7768(4) 0.3223(3) 0.5348(3) 0.0429(11) Uani 1 1 d . . .
H24 H 0.7215 0.2698 0.5012 0.052 Uiso 1 1 calc R . .
C25 C 0.7964(4) 0.3112(4) 0.6174(3) 0.0543(13) Uani 1 1 d . . .
H25A H 0.8533 0.3596 0.6508 0.081 Uiso 1 1 calc R . .
H25B H 0.8174 0.2465 0.6126 0.081 Uiso 1 1 calc R . .
H25C H 0.7309 0.3205 0.6417 0.081 Uiso 1 1 calc R . .
C26 C 0.7325(4) 0.4189(4) 0.5396(3) 0.0571(13) Uani 1 1 d . . .
H26A H 0.7795 0.4715 0.5793 0.086 Uiso 1 1 calc R . .
H26B H 0.6611 0.4187 0.5550 0.086 Uiso 1 1 calc R . .
H26C H 0.7288 0.4284 0.4875 0.086 Uiso 1 1 calc R . .
C27 C 0.8285(4) 0.2502(3) 0.1858(3) 0.0422(10) Uani 1 1 d . . .
H27 H 0.8687 0.2258 0.2261 0.051 Uiso 1 1 calc R . .
C28 C 0.5295(4) 0.3154(3) 0.1798(3) 0.0418(10) Uani 1 1 d . . .
H28 H 0.5450 0.3338 0.1326 0.050 Uiso 1 1 calc R . .
C29 C 0.8088(6) 0.0363(4) 0.0959(4) 0.0680(16) Uani 1 1 d . . .
H29A H 0.8519 0.0292 0.1427 0.102 Uiso 1 1 calc R . .
H29B H 0.8245 -0.0124 0.0478 0.102 Uiso 1 1 calc R . .
H29C H 0.7330 0.0274 0.1004 0.102 Uiso 1 1 calc R . .
C30 C 0.7488(6) 0.1741(5) 0.0055(4) 0.0747(18) Uani 1 1 d . . .
H30A H 0.6758 0.1748 0.0182 0.112 Uiso 1 1 calc R . .
H30B H 0.7522 0.1200 -0.0428 0.112 Uiso 1 1 calc R . .
H30C H 0.7699 0.2348 -0.0031 0.112 Uiso 1 1 calc R . .
C31 C 0.9800(6) 0.1599(6) 0.0601(4) 0.083(2) Uani 1 1 d . . .
H31A H 0.9960 0.2181 0.0461 0.125 Uiso 1 1 calc R . .
H31B H 0.9829 0.1026 0.0140 0.125 Uiso 1 1 calc R . .
H31C H 1.0325 0.1588 0.1046 0.125 Uiso 1 1 calc R . .
C32 C 0.8249(6) 0.4346(4) 0.1399(4) 0.0716(18) Uani 1 1 d . . .
H32A H 0.8558 0.4102 0.0905 0.107 Uiso 1 1 calc R . .
H32B H 0.8412 0.5048 0.1620 0.107 Uiso 1 1 calc R . .
H32C H 0.7475 0.4189 0.1287 0.107 Uiso 1 1 calc R . .
C33 C 0.8492(5) 0.4436(4) 0.3150(3) 0.0576(14) Uani 1 1 d . . .
H33A H 0.7716 0.4400 0.3133 0.086 Uiso 1 1 calc R . .
H33B H 0.8780 0.5113 0.3311 0.086 Uiso 1 1 calc R . .
H33C H 0.8803 0.4139 0.3536 0.086 Uiso 1 1 calc R . .
C34 C 1.0333(5) 0.3990(5) 0.2246(5) 0.089(2) Uani 1 1 d . . .
H34A H 1.0659 0.3767 0.2675 0.133 Uiso 1 1 calc R . .
H34B H 1.0539 0.4682 0.2375 0.133 Uiso 1 1 calc R . .
H34C H 1.0578 0.3634 0.1746 0.133 Uiso 1 1 calc R . .
C35 C 0.5831(6) 0.5360(4) 0.2491(4) 0.078(2) Uani 1 1 d . . .
H35A H 0.6585 0.5297 0.2643 0.117 Uiso 1 1 calc R . .
H35B H 0.5623 0.5951 0.2859 0.117 Uiso 1 1 calc R . .
H35C H 0.5721 0.5391 0.1948 0.117 Uiso 1 1 calc R . .
C36 C 0.3573(6) 0.4596(5) 0.2396(5) 0.088(2) Uani 1 1 d . . .
H36A H 0.3389 0.4623 0.1855 0.132 Uiso 1 1 calc R . .
H36B H 0.3503 0.5225 0.2783 0.132 Uiso 1 1 calc R . .
H36C H 0.3091 0.4102 0.2476 0.132 Uiso 1 1 calc R . .
C37 C 0.5274(5) 0.4245(4) 0.3575(3) 0.0639(15) Uani 1 1 d . . .
H37A H 0.4827 0.3709 0.3628 0.096 Uiso 1 1 calc R . .
H37B H 0.5116 0.4854 0.3949 0.096 Uiso 1 1 calc R . .
H37C H 0.6027 0.4151 0.3694 0.096 Uiso 1 1 calc R . .
C38 C 0.3105(5) 0.2397(5) 0.0715(4) 0.080(2) Uani 1 1 d . . .
H38A H 0.2771 0.2969 0.0999 0.120 Uiso 1 1 calc R . .
H38B H 0.2571 0.1838 0.0520 0.120 Uiso 1 1 calc R . .
H38C H 0.3395 0.2507 0.0263 0.120 Uiso 1 1 calc R . .
C39 C 0.3611(5) 0.1869(5) 0.2219(4) 0.0718(17) Uani 1 1 d . . .
H39A H 0.4165 0.1693 0.2566 0.108 Uiso 1 1 calc R . .
H39B H 0.3060 0.1327 0.1983 0.108 Uiso 1 1 calc R . .
H39C H 0.3291 0.2433 0.2532 0.108 Uiso 1 1 calc R . .
C40 C 0.4744(5) 0.1025(4) 0.0803(4) 0.0690(16) Uani 1 1 d . . .
H40A H 0.5048 0.1145 0.0360 0.103 Uiso 1 1 calc R . .
H40B H 0.4161 0.0508 0.0593 0.103 Uiso 1 1 calc R . .
H40C H 0.5297 0.0834 0.1140 0.103 Uiso 1 1 calc R . .
C41 C 1.0118(7) -0.1583(5) 0.1545(4) 0.090(2) Uani 1 1 d . . .
H41A H 1.0396 -0.2143 0.1187 0.135 Uiso 1 1 calc R . .
H41B H 1.0687 -0.1223 0.1973 0.135 Uiso 1 1 calc R . .
H41C H 0.9859 -0.1163 0.1245 0.135 Uiso 1 1 calc R . .
C42 C 0.8401(8) -0.2399(7) 0.1270(5) 0.115(3) Uani 1 1 d U . .
H42A H 0.8135 -0.1950 0.1001 0.173 Uiso 1 1 calc R . .
H42B H 0.7820 -0.2643 0.1491 0.173 Uiso 1 1 calc R . .
H42C H 0.8672 -0.2940 0.0887 0.173 Uiso 1 1 calc R . .
C43 C 0.9657(6) -0.2529(4) 0.2348(4) 0.0727(18) Uani 1 1 d . . .
H43A H 0.9841 -0.3133 0.1968 0.087 Uiso 1 1 calc R . .
H43B H 1.0327 -0.2192 0.2689 0.087 Uiso 1 1 calc R . .
C44 C 0.8954(6) -0.2784(4) 0.2851(4) 0.0696(17) Uani 1 1 d . . .
H44A H 0.9322 -0.3197 0.3122 0.084 Uiso 1 1 calc R . .
H44B H 0.8313 -0.3174 0.2505 0.084 Uiso 1 1 calc R . .
C45 C 0.7699(6) -0.2312(6) 0.3771(6) 0.096(2) Uani 1 1 d . . .
H45A H 0.7921 -0.2790 0.4022 0.143 Uiso 1 1 calc R . .
H45B H 0.7115 -0.2607 0.3335 0.143 Uiso 1 1 calc R . .
H45C H 0.7458 -0.1763 0.4166 0.143 Uiso 1 1 calc R . .
C46 C 0.9440(5) -0.1546(4) 0.4116(3) 0.0627(15) Uani 1 1 d . . .
H46A H 0.9171 -0.1022 0.4517 0.094 Uiso 1 1 calc R . .
H46B H 1.0048 -0.1287 0.3930 0.094 Uiso 1 1 calc R . .
H46C H 0.9666 -0.2037 0.4351 0.094 Uiso 1 1 calc R . .

loop_
_atom_site_aniso_label
_atom_site_aniso_U_11
_atom_site_aniso_U_22
_atom_site_aniso_U_33
_atom_site_aniso_U_23
_atom_site_aniso_U_13
_atom_site_aniso_U_12
Ga1 0.0274(3) 0.0297(3) 0.0449(3) 0.0189(2) 0.00356(19) 0.00378(18)
Mn1 0.0362(4) 0.0308(4) 0.0445(4) 0.0182(3) 0.0036(3) 0.0047(3)
K1 0.0403(6) 0.0353(5) 0.0559(6) 0.0138(5) 0.0008(5) 0.0076(4)
Si1 0.0623(9) 0.0489(8) 0.0497(8) 0.0168(7) 0.0172(7) 0.0038(7)
Si2 0.0541(9) 0.0399(7) 0.0605(9) 0.0225(7) 0.0071(7) -0.0060(6)
Si3 0.0555(9) 0.0383(7) 0.0577(8) 0.0150(6) -0.0011(7) 0.0159(6)
Si4 0.0414(7) 0.0427(7) 0.0559(8) 0.0170(6) -0.0020(6) 0.0054(6)
N1 0.0284(18) 0.0327(18) 0.051(2) 0.0219(17) -0.0015(16) -0.0009(15)
N2 0.0260(17) 0.0300(17) 0.0412(19) 0.0170(15) 0.0034(14) 0.0009(14)
N3 0.112(5) 0.058(3) 0.052(3) 0.019(2) 0.013(3) 0.039(3)
N4 0.058(3) 0.042(2) 0.065(3) 0.025(2) 0.010(2) 0.012(2)
C1 0.028(2) 0.033(2) 0.048(2) 0.0211(19) 0.0045(18) 0.0025(17)
C2 0.025(2) 0.031(2) 0.044(2) 0.0162(18) 0.0048(17) 0.0038(16)
C3 0.030(2) 0.040(2) 0.063(3) 0.032(2) 0.000(2) 0.0024(19)
C4 0.033(2) 0.043(3) 0.076(3) 0.029(3) 0.004(2) 0.002(2)
C5 0.029(3) 0.061(3) 0.106(5) 0.036(3) 0.011(3) 0.007(2)
C6 0.029(3) 0.054(3) 0.118(5) 0.034(3) 0.000(3) 0.000(2)
C7 0.035(3) 0.049(3) 0.098(4) 0.026(3) -0.011(3) -0.005(2)
C8 0.031(2) 0.042(3) 0.081(4) 0.022(3) -0.004(2) 0.003(2)
C9 0.037(3) 0.047(3) 0.074(3) 0.020(3) 0.018(2) -0.001(2)
C10 0.075(4) 0.047(3) 0.084(4) 0.026(3) 0.024(3) 0.007(3)
C11 0.042(3) 0.070(4) 0.078(4) 0.019(3) 0.013(3) 0.009(3)
C12 0.037(3) 0.068(4) 0.092(5) -0.001(3) 0.004(3) -0.016(3)
C13 0.063(7) 0.036(4) 0.114(8) 0.022(5) 0.006(5) 0.007(4)
C13A 0.058(13) 0.066(13) 0.17(2) 0.085(15) -0.021(14) 0.005(10)
C14 0.061(6) 0.052(5) 0.064(5) 0.012(4) -0.005(4) 0.006(4)
C14A 0.072(15) 0.071(14) 0.112(18) 0.034(13) 0.020(13) -0.002(11)
C15 0.025(2) 0.029(2) 0.042(2) 0.0166(18) -0.0021(17) -0.0003(16)
C16 0.028(2) 0.034(2) 0.045(2) 0.0221(19) 0.0022(17) -0.0004(17)
C17 0.030(2) 0.044(3) 0.054(3) 0.021(2) 0.0042(19) -0.0023(19)
C18 0.037(3) 0.038(2) 0.061(3) 0.021(2) -0.001(2) -0.008(2)
C19 0.038(2) 0.034(2) 0.048(3) 0.011(2) -0.001(2) 0.0020(19)
C20 0.032(2) 0.033(2) 0.044(2) 0.0160(19) 0.0030(18) 0.0049(17)
C21 0.029(2) 0.043(2) 0.049(3) 0.021(2) 0.0095(19) 0.0040(18)
C22 0.048(3) 0.056(3) 0.064(3) 0.022(3) 0.019(3) 0.007(2)
C23 0.036(2) 0.038(2) 0.054(3) 0.018(2) 0.007(2) 0.0107(19)
C24 0.034(2) 0.040(2) 0.049(3) 0.006(2) 0.007(2) 0.0015(19)
C25 0.052(3) 0.056(3) 0.059(3) 0.020(3) 0.020(2) 0.007(2)
C26 0.050(3) 0.058(3) 0.067(3) 0.022(3) 0.013(3) 0.023(3)
C27 0.047(3) 0.037(2) 0.047(3) 0.020(2) 0.006(2) -0.001(2)
C28 0.044(3) 0.036(2) 0.049(3) 0.019(2) 0.002(2) 0.010(2)
C29 0.084(4) 0.043(3) 0.076(4) 0.015(3) 0.019(3) 0.006(3)
C30 0.089(5) 0.080(4) 0.055(3) 0.023(3) 0.010(3) 0.005(4)
C31 0.083(5) 0.100(5) 0.074(4) 0.028(4) 0.036(4) 0.008(4)
C32 0.111(5) 0.048(3) 0.063(4) 0.030(3) 0.012(3) -0.006(3)
C33 0.063(3) 0.045(3) 0.059(3) 0.016(2) -0.008(3) -0.005(2)
C34 0.063(4) 0.072(4) 0.128(6) 0.032(4) 0.015(4) -0.018(3)
C35 0.105(5) 0.038(3) 0.087(4) 0.021(3) -0.006(4) 0.011(3)
C36 0.073(5) 0.074(4) 0.097(5) 0.002(4) -0.007(4) 0.043(4)
C37 0.074(4) 0.060(3) 0.056(3) 0.017(3) 0.008(3) 0.016(3)
C38 0.070(4) 0.069(4) 0.091(5) 0.025(4) -0.026(4) 0.002(3)
C39 0.046(3) 0.078(4) 0.101(5) 0.042(4) 0.014(3) 0.001(3)
C40 0.068(4) 0.046(3) 0.083(4) 0.012(3) 0.004(3) 0.001(3)
C41 0.143(7) 0.078(5) 0.068(4) 0.028(4) 0.055(5) 0.045(5)
C42 0.120(5) 0.106(5) 0.105(5) 0.018(4) -0.006(4) 0.027(4)
C43 0.110(5) 0.056(3) 0.060(3) 0.022(3) 0.023(3) 0.036(4)
C44 0.099(5) 0.045(3) 0.066(4) 0.019(3) 0.010(3) 0.018(3)
C45 0.074(5) 0.083(5) 0.157(7) 0.069(5) 0.040(5) 0.013(4)
C46 0.078(4) 0.050(3) 0.067(4) 0.032(3) 0.003(3) 0.009(3)

loop_
_atom_type_symbol
_atom_type_description
_atom_type_scat_dispersion_real
_atom_type_scat_dispersion_imag
_atom_type_scat_source
C C 0.0033 0.0016 'International Tables Vol C Tables 4.2.6.8 and 6.1.1.4'
H H 0.0000 0.0000 'International Tables Vol C Tables 4.2.6.8 and 6.1.1.4'
N N 0.0061 0.0033 'International Tables Vol C Tables 4.2.6.8 and 6.1.1.4'
K K 0.2009 0.2494 'International Tables Vol C Tables 4.2.6.8 and 6.1.1.4'
Mn Mn 0.3368 0.7283 'International Tables Vol C Tables 4.2.6.8 and 6.1.1.4'
Ga Ga 0.2307 1.6083 'International Tables Vol C Tables 4.2.6.8 and 6.1.1.4'
Si Si 0.0817 0.0704 'International Tables Vol C Tables 4.2.6.8 and 6.1.1.4'

loop_
_geom_angle_atom_site_label_1
_geom_angle_atom_site_label_2
_geom_angle_atom_site_label_3
_geom_angle
_geom_angle_site_symmetry_1
_geom_angle_site_symmetry_3
_geom_angle_publ_flag
N1 Ga1 N2 84.16(14) . . ?
N1 Ga1 Mn1 147.69(11) . . ?
N2 Ga1 Mn1 125.93(10) . . ?
N1 Ga1 K1 63.55(11) . . ?
N2 Ga1 K1 61.83(11) . . ?
Mn1 Ga1 K1 116.82(3) . . ?
C28 Mn1 C27 134.12(18) . . ?
C28 Mn1 Ga1 122.97(14) . . ?
C27 Mn1 Ga1 102.88(12) . . ?
N4 K1 N3 63.88(13) . . ?
N4 K1 C2 95.25(12) . . ?
N3 K1 C2 148.01(14) . . ?
N4 K1 C1 93.01(13) . . ?
N3 K1 C1 156.89(13) . . ?
C2 K1 C1 25.38(11) . . ?
N4 K1 N2 118.45(12) . . ?
N3 K1 N2 145.71(15) . . ?
C2 K1 N2 26.41(10) . . ?
C1 K1 N2 44.70(10) . . ?
N4 K1 N1 113.69(12) . . ?
N3 K1 N1 164.92(15) . . ?
C2 K1 N1 44.22(10) . . ?
C1 K1 N1 26.07(10) . . ?
N2 K1 N1 49.29(9) . . ?
N4 K1 Ga1 142.24(10) . . ?
N3 K1 Ga1 153.44(11) . . ?
C2 K1 Ga1 49.52(8) . . ?
C1 K1 Ga1 49.51(8) . . ?
N2 K1 Ga1 33.68(6) . . ?
N1 K1 Ga1 33.45(6) . . ?
C27 Si1 C30 112.6(3) . . ?
C27 Si1 C29 109.0(2) . . ?
C30 Si1 C29 107.9(3) . . ?
C27 Si1 C31 115.1(3) . . ?
C30 Si1 C31 106.3(3) . . ?
C29 Si1 C31 105.6(3) . . ?
C27 Si2 C32 110.9(3) . . ?
C27 Si2 C33 108.3(2) . . ?
C32 Si2 C33 109.7(3) . . ?
C27 Si2 C34 115.8(3) . . ?
C32 Si2 C34 107.4(3) . . ?
C33 Si2 C34 104.4(3) . . ?
C28 Si3 C37 111.7(2) . . ?
C28 Si3 C35 111.0(3) . . ?
C37 Si3 C35 107.2(3) . . ?
C28 Si3 C36 115.2(3) . . ?
C37 Si3 C36 106.6(3) . . ?
C35 Si3 C36 104.6(3) . . ?
C28 Si4 C39 112.7(3) . . ?
C28 Si4 C38 113.7(3) . . ?
C39 Si4 C38 107.9(3) . . ?
C28 Si4 C40 110.2(3) . . ?
C39 Si4 C40 107.0(3) . . ?
C38 Si4 C40 104.9(3) . . ?
C1 N1 C3 115.7(3) . . ?
C1 N1 Ga1 111.2(3) . . ?
C3 N1 Ga1 128.3(3) . . ?
C1 N1 K1 74.2(2) . . ?
C3 N1 K1 129.4(3) . . ?
Ga1 N1 K1 83.00(12) . . ?
C2 N2 C15 117.6(3) . . ?
C2 N2 Ga1 110.5(3) . . ?
C15 N2 Ga1 125.6(3) . . ?
C2 N2 K1 75.2(2) . . ?
C15 N2 K1 130.3(3) . . ?
Ga1 N2 K1 84.49(12) . . ?
C42 N3 C43 113.3(6) . . ?
C42 N3 C41 108.8(6) . . ?
C43 N3 C41 107.7(6) . . ?
C42 N3 K1 96.9(5) . . ?
C43 N3 K1 111.0(3) . . ?
C41 N3 K1 118.9(4) . . ?
C46 N4 C44 111.8(5) . . ?
C46 N4 C45 107.2(5) . . ?
C44 N4 C45 109.6(5) . . ?
C46 N4 K1 108.0(3) . . ?
C44 N4 K1 111.0(3) . . ?
C45 N4 K1 109.2(4) . . ?
C2 C1 N1 116.0(4) . . ?
C2 C1 K1 76.1(3) . . ?
N1 C1 K1 79.7(2) . . ?
C1 C2 N2 117.1(4) . . ?
C1 C2 K1 78.5(3) . . ?
N2 C2 K1 78.4(2) . . ?
C8 C3 C4 119.9(4) . . ?
C8 C3 N1 120.1(4) . . ?
C4 C3 N1 120.1(4) . . ?
C5 C4 C3 118.3(5) . . ?
C5 C4 C9 120.3(5) . . ?
C3 C4 C9 121.3(4) . . ?
C6 C5 C4 122.0(6) . . ?
C5 C6 C7 119.6(5) . . ?
C6 C7 C8 121.6(5) . . ?
C7 C8 C3 118.6(5) . . ?
C7 C8 C12 119.9(5) . . ?
C3 C8 C12 121.4(4) . . ?
C11 C9 C4 111.6(4) . . ?
C11 C9 C10 109.9(5) . . ?
C4 C9 C10 111.8(5) . . ?
C13A C12 C14 113.7(13) . . ?
C13A C12 C8 130.0(14) . . ?
C14 C12 C8 116.1(6) . . ?
C13A C12 C13 46.0(9) . . ?
C14 C12 C13 112.5(7) . . ?
C8 C12 C13 114.5(6) . . ?
C13A C12 C14A 111.7(15) . . ?
C14 C12 C14A 46.5(9) . . ?
C8 C12 C14A 105.4(10) . . ?
C13 C12 C14A 79.3(9) . . ?
C20 C15 C16 120.7(4) . . ?
C20 C15 N2 120.4(4) . . ?
C16 C15 N2 118.9(4) . . ?
C17 C16 C15 117.5(4) . . ?
C17 C16 C21 121.0(4) . . ?
C15 C16 C21 121.4(4) . . ?
C18 C17 C16 122.1(4) . . ?
C17 C18 C19 119.7(4) . . ?
C18 C19 C20 121.3(4) . . ?
C19 C20 C15 118.6(4) . . ?
C19 C20 C24 118.8(4) . . ?
C15 C20 C24 122.6(4) . . ?
C16 C21 C22 116.0(4) . . ?
C16 C21 C23 109.0(4) . . ?
C22 C21 C23 109.1(4) . . ?
C20 C24 C25 112.0(4) . . ?
C20 C24 C26 111.1(4) . . ?
C25 C24 C26 110.6(4) . . ?
Si1 C27 Si2 122.7(3) . . ?
Si1 C27 Mn1 114.4(2) . . ?
Si2 C27 Mn1 105.6(2) . . ?
Si4 C28 Si3 117.0(3) . . ?
Si4 C28 Mn1 106.9(2) . . ?
Si3 C28 Mn1 115.1(2) . . ?
C44 C43 N3 115.8(6) . . ?
C43 C44 N4 115.6(5) . . ?

loop_
_geom_bond_atom_site_label_1
_geom_bond_atom_site_label_2
_geom_bond_distance
_geom_bond_site_symmetry_2
_geom_bond_publ_flag
Ga1 N1 1.940(3) . ?
Ga1 N2 1.946(3) . ?
Ga1 Mn1 2.6658(10) . ?
Ga1 K1 3.4925(15) . ?
Mn1 C28 2.143(4) . ?
Mn1 C27 2.158(5) . ?
K1 N4 2.839(4) . ?
K1 N3 2.863(5) . ?
K1 C2 3.052(4) . ?
K1 C1 3.081(5) . ?
K1 N2 3.093(4) . ?
K1 N1 3.150(4) . ?
Si1 C27 1.833(5) . ?
Si1 C30 1.871(7) . ?
Si1 C29 1.879(6) . ?
Si1 C31 1.902(7) . ?
Si2 C27 1.843(5) . ?
Si2 C32 1.875(6) . ?
Si2 C33 1.880(6) . ?
Si2 C34 1.897(7) . ?
Si3 C28 1.854(5) . ?
Si3 C37 1.868(6) . ?
Si3 C35 1.887(7) . ?
Si3 C36 1.891(6) . ?
Si4 C28 1.846(5) . ?
Si4 C39 1.864(6) . ?
Si4 C38 1.885(6) . ?
Si4 C40 1.888(6) . ?
N1 C1 1.407(5) . ?
N1 C3 1.430(5) . ?
N2 C2 1.404(5) . ?
N2 C15 1.429(5) . ?
N3 C42 1.412(10) . ?
N3 C43 1.477(7) . ?
N3 C41 1.480(9) . ?
N4 C46 1.440(7) . ?
N4 C44 1.458(7) . ?
N4 C45 1.477(8) . ?
C1 C2 1.348(6) . ?
C3 C8 1.403(7) . ?
C3 C4 1.424(7) . ?
C4 C5 1.386(7) . ?
C4 C9 1.522(7) . ?
C5 C6 1.361(8) . ?
C6 C7 1.380(9) . ?
C7 C8 1.389(7) . ?
C8 C12 1.513(8) . ?
C9 C11 1.517(8) . ?
C9 C10 1.529(8) . ?
C12 C13A 1.357(13) . ?
C12 C14 1.406(10) . ?
C12 C13 1.582(9) . ?
C12 C14A 1.599(16) . ?
C15 C20 1.400(6) . ?
C15 C16 1.425(6) . ?
C16 C17 1.396(6) . ?
C16 C21 1.507(6) . ?
C17 C18 1.367(7) . ?
C18 C19 1.384(7) . ?
C19 C20 1.393(6) . ?
C20 C24 1.525(6) . ?
C21 C22 1.521(6) . ?
C21 C23 1.545(6) . ?
C24 C25 1.527(7) . ?
C24 C26 1.531(7) . ?
C43 C44 1.454(9) . ?
